data_7029888
loop_
_publ_author_name
'Kriechbaum, Margit'
'Otte, Daniela'
'List, Manuela'
'Monkowius, Uwe'

_publ_section_title
;
 Facile oxidation of NHC-Au(i) to NHC-Au(iii) complexes by CsBr3.
;
_journal_issue 23
_journal_name_full 'Dalton transactions (Cambridge, England : 2003)'
_journal_page_first 8781
_journal_page_last 8791
_journal_paper_doi 10.1039/c4dt00695j
_journal_volume 43
_journal_year 2014
_chemical_formula_sum 'C19 H22 Au Br3 N2'
_chemical_formula_weight 715.08
_chemical_name_systematic Tribromido-{2-(2,6-diisopropylphenyl)imidazo[1,5-a]pyridin-3-ylidene}gold(III)
_space_group_crystal_system monoclinic
_space_group_IT_number 14
_space_group_name_Hall '-P 2yn'
_space_group_name_H-M_alt 'P 1 21/n 1'
_symmetry_space_group_name_Hall '-P 2yn'
_symmetry_space_group_name_H-M 'P 1 21/n 1'
_atom_sites_solution_hydrogens geom
_atom_sites_solution_primary direct
_atom_sites_solution_secondary difmap
_audit_creation_method 'APEX2 v2010.1-2'
_cell_angle_alpha 90
_cell_angle_beta 100.229(14)
_cell_angle_gamma 90
_cell_formula_units_Z 4
_cell_length_a 10.005(4)
_cell_length_b 13.609(5)
_cell_length_c 16.219(6)
_cell_measurement_reflns_used 6235
_cell_measurement_temperature 300.(2)
_cell_measurement_theta_max 24.19
_cell_measurement_theta_min 2.22
_cell_volume 2173.2(14)
_computing_cell_refinement 'SAINT Version 7.68A (Bruker, 2009)'
_computing_data_collection 'APEX2 Version 2009.9 (Bruker)'
_computing_data_reduction 'SAINT (Bruker, 2009)'
_computing_molecular_graphics 'ORTEP-3 for Windows version 2.02 (Farrugia, 1997)'
_computing_publication_material 'SHELXL-97 and publCIF (Westrip, 2010)'
_computing_structure_refinement 'SHELXL-97 (Sheldrick, 2008)'
_computing_structure_solution 'SHELXS-97 (Sheldrick, 2008)'
_diffrn_ambient_temperature 300.(2)
_diffrn_detector_area_resol_mean 8.3330
_diffrn_measured_fraction_theta_full 0.994
_diffrn_measured_fraction_theta_max 0.994
_diffrn_measurement_device_type 'SMART X2S'
_diffrn_measurement_method omega-scan
_diffrn_radiation_monochromator 'doubly curved silicon crystal'
_diffrn_radiation_source 'sealed MicroFocus tube'
_diffrn_radiation_type 'Mo K\a'
_diffrn_radiation_wavelength 0.71073
_diffrn_reflns_av_R_equivalents 0.0722
_diffrn_reflns_av_sigmaI/netI 0.0477
_diffrn_reflns_limit_h_max 11
_diffrn_reflns_limit_h_min -11
_diffrn_reflns_limit_k_max 16
_diffrn_reflns_limit_k_min -16
_diffrn_reflns_limit_l_max 19
_diffrn_reflns_limit_l_min -19
_diffrn_reflns_number 23730
_diffrn_reflns_theta_full 25.05
_diffrn_reflns_theta_max 25.05
_diffrn_reflns_theta_min 2.23
_exptl_absorpt_coefficient_mu 12.290
_exptl_absorpt_correction_T_max 0.09
_exptl_absorpt_correction_T_min 0.07
_exptl_absorpt_correction_type multi-scan
_exptl_absorpt_process_details 'SADABS V2008/1 (Bruker AXS)'
_exptl_crystal_colour red
_exptl_crystal_density_diffrn 2.186
_exptl_crystal_density_method 'not measured'
_exptl_crystal_description cube
_exptl_crystal_F_000 1336
_exptl_crystal_size_max 0.45
_exptl_crystal_size_mid 0.44
_exptl_crystal_size_min 0.37
_refine_diff_density_max 0.933
_refine_diff_density_min -1.138
_refine_ls_extinction_method none
_refine_ls_goodness_of_fit_ref 1.010
_refine_ls_hydrogen_treatment constr
_refine_ls_matrix_type full
_refine_ls_number_parameters 230
_refine_ls_number_reflns 3826
_refine_ls_number_restraints 0
_refine_ls_restrained_S_all 1.010
_refine_ls_R_factor_all 0.0439
_refine_ls_R_factor_gt 0.0296
_refine_ls_shift/su_max 0.001
_refine_ls_shift/su_mean 0.000
_refine_ls_structure_factor_coef Fsqd
_refine_ls_weighting_details 'calc w=1/[\s^2^(Fo^2^)+(0.0215P)^2^+1.8689P] where P=(Fo^2^+2Fc^2^)/3'
_refine_ls_weighting_scheme calc
_refine_ls_wR_factor_gt 0.0619
_refine_ls_wR_factor_ref 0.0671
_reflns_number_gt 3065
_reflns_number_total 3826
_reflns_threshold_expression >2sigma(I)
_cod_data_source_file c4dt00695j2.cif
_cod_data_source_block I
_cod_depositor_comments 'Adding full bibliography for 7029880--7029888.cif.'
_cod_database_code 7029888

loop_
_space_group_symop_operation_xyz
'x, y, z'
'-x+1/2, y+1/2, -z+1/2'
'-x, -y, -z'
'x-1/2, -y-1/2, z-1/2'

loop_
_atom_site_type_symbol
_atom_site_label
_atom_site_fract_x
_atom_site_fract_y
_atom_site_fract_z
_atom_site_U_iso_or_equiv
_atom_site_adp_type
_atom_site_calc_flag
_atom_site_refinement_flags
_atom_site_occupancy
Br Br2 0.04953(7) 0.78494(5) 0.48398(4) 0.05076(18) Uani d . 1
Au Au1 -0.02153(2) 0.645276(16) 0.559103(13) 0.03417(9) Uani d . 1
Br Br3 -0.23244(7) 0.63274(6) 0.45788(4) 0.0598(2) Uani d . 1
Br Br1 -0.08268(7) 0.50146(5) 0.63073(4) 0.0589(2) Uani d . 1
C C16 0.0181(9) 0.4572(6) 0.8562(5) 0.085(3) Uani d . 1
H H16A -0.0271 0.4645 0.9033 0.128 Uiso calc R 1
H H16B 0.0791 0.4022 0.8654 0.128 Uiso calc R 1
H H16C -0.048 0.4462 0.8064 0.128 Uiso calc R 1
C C15 0.2056(8) 0.5651(6) 0.9253(4) 0.076(2) Uani d . 1
H H15A 0.2695 0.6142 0.9151 0.115 Uiso calc R 1
H H15B 0.2523 0.5042 0.94 0.115 Uiso calc R 1
H H15C 0.1619 0.5859 0.9704 0.115 Uiso calc R 1
N N1 0.1537(4) 0.6975(3) 0.7254(3) 0.0305(10) Uani d . 1
N N2 0.2778(4) 0.6617(3) 0.6343(3) 0.0320(11) Uani d . 1
C C6 0.4615(6) 0.6360(5) 0.5646(4) 0.058(2) Uani d . 1
H H6 0.4956 0.6158 0.5176 0.07 Uiso calc R 1
C C4 0.5064(6) 0.6993(5) 0.7039(4) 0.0500(17) Uani d . 1
H H4 0.5669 0.721 0.7506 0.06 Uiso calc R 1
C C9 0.0143(6) 0.6421(5) 0.8256(4) 0.0469(16) Uani d . 1
C C13 -0.0334(6) 0.8002(5) 0.7529(4) 0.0459(16) Uani d . 1
C C1 0.1472(5) 0.6634(4) 0.6467(3) 0.0324(13) Uani d . 1
C C2 0.2848(5) 0.7187(4) 0.7615(4) 0.0359(13) Uani d . 1
H H2 0.3135 0.7438 0.815 0.043 Uiso calc R 1
C C7 0.3269(6) 0.6315(4) 0.5634(4) 0.0424(15) Uani d . 1
H H7 0.2682 0.6087 0.5164 0.051 Uiso calc R 1
C C5 0.5524(7) 0.6707(5) 0.6352(5) 0.0599(19) Uani d . 1
H H5 0.6449 0.6737 0.634 0.072 Uiso calc R 1
C C8 0.0384(5) 0.7130(4) 0.7680(3) 0.0364(14) Uani d . 1
C C3 0.3644(5) 0.6965(4) 0.7055(4) 0.0367(14) Uani d . 1
C C14 0.0982(7) 0.5504(5) 0.8457(4) 0.0557(18) Uani d . 1
H H14 0.1468 0.5391 0.7992 0.067 Uiso calc R 1
C C12 -0.1393(7) 0.8163(6) 0.7982(5) 0.065(2) Uani d . 1
H H12 -0.191 0.8734 0.7897 0.078 Uiso calc R 1
C C10 -0.0927(7) 0.6622(6) 0.8685(4) 0.066(2) Uani d . 1
H H10 -0.1146 0.6169 0.9069 0.079 Uiso calc R 1
C C11 -0.1656(8) 0.7481(7) 0.8544(5) 0.074(2) Uani d . 1
H H11 -0.2351 0.7599 0.8843 0.089 Uiso calc R 1
C C17 0.0016(7) 0.8793(5) 0.6951(4) 0.0512(17) Uani d . 1
H H17 0.0545 0.8486 0.6567 0.061 Uiso calc R 1
C C18 0.0911(9) 0.9570(6) 0.7450(5) 0.082(3) Uani d . 1
H H18A 0.0435 0.9863 0.7852 0.124 Uiso calc R 1
H H18B 0.1132 1.0067 0.7076 0.124 Uiso calc R 1
H H18C 0.1732 0.9269 0.7737 0.124 Uiso calc R 1
C C19 -0.1227(8) 0.9273(7) 0.6420(5) 0.102(3) Uani d . 1
H H19A -0.1768 0.8778 0.6096 0.153 Uiso calc R 1
H H19B -0.0937 0.9747 0.6051 0.153 Uiso calc R 1
H H19C -0.1756 0.9594 0.678 0.153 Uiso calc R 1

loop_
_atom_site_aniso_label
_atom_site_aniso_U_11
_atom_site_aniso_U_22
_atom_site_aniso_U_33
_atom_site_aniso_U_12
_atom_site_aniso_U_13
_atom_site_aniso_U_23
Br2 0.0473(4) 0.0607(4) 0.0461(4) -0.0008(3) 0.0132(3) 0.0095(3)
Au1 0.02697(13) 0.04843(15) 0.02759(14) -0.00378(10) 0.00617(9) -0.00521(10)
Br3 0.0373(4) 0.0971(6) 0.0410(4) -0.0141(4) -0.0038(3) 0.0031(4)
Br1 0.0662(5) 0.0622(4) 0.0468(4) -0.0237(4) 0.0055(3) 0.0025(3)
C16 0.112(7) 0.083(6) 0.061(5) -0.039(5) 0.015(5) 0.008(4)
C15 0.076(6) 0.093(6) 0.054(5) -0.023(5) -0.005(4) 0.013(4)
N1 0.025(2) 0.039(3) 0.027(3) -0.003(2) 0.003(2) -0.003(2)
N2 0.026(2) 0.037(3) 0.034(3) 0.000(2) 0.007(2) 0.004(2)
C6 0.040(4) 0.082(5) 0.061(5) 0.008(4) 0.031(4) 0.001(4)
C4 0.024(3) 0.059(4) 0.066(5) -0.001(3) 0.004(3) 0.001(4)
C9 0.043(4) 0.068(4) 0.030(3) -0.020(3) 0.008(3) -0.011(3)
C13 0.034(3) 0.064(4) 0.038(4) -0.002(3) 0.000(3) -0.023(3)
C1 0.028(3) 0.038(3) 0.032(3) -0.006(2) 0.007(2) 0.000(3)
C2 0.025(3) 0.045(3) 0.036(3) -0.002(3) 0.001(3) -0.006(3)
C7 0.049(4) 0.049(4) 0.032(3) 0.001(3) 0.017(3) -0.001(3)
C5 0.027(3) 0.075(5) 0.080(6) 0.000(3) 0.017(4) 0.005(4)
C8 0.027(3) 0.058(4) 0.024(3) -0.009(3) 0.005(2) -0.013(3)
C3 0.029(3) 0.039(3) 0.041(4) -0.002(3) 0.001(3) -0.002(3)
C14 0.062(5) 0.069(5) 0.036(4) -0.021(4) 0.008(3) 0.010(3)
C12 0.036(4) 0.094(6) 0.065(5) 0.005(4) 0.011(4) -0.033(5)
C10 0.055(5) 0.107(6) 0.043(4) -0.030(4) 0.028(4) -0.015(4)
C11 0.049(5) 0.120(7) 0.061(5) -0.012(5) 0.029(4) -0.030(5)
C17 0.052(4) 0.051(4) 0.048(4) 0.016(3) 0.000(3) -0.015(3)
C18 0.099(7) 0.069(5) 0.076(6) -0.010(5) 0.007(5) 0.002(4)
C19 0.067(6) 0.145(9) 0.083(6) 0.035(6) -0.015(5) 0.019(6)

loop_
_atom_type_symbol
_atom_type_description
_atom_type_scat_dispersion_real
_atom_type_scat_dispersion_imag
_atom_type_scat_source
C C 0.0033 0.0016 'International Tables Vol C Tables 4.2.6.8 and 6.1.1.4'
H H 0.0000 0.0000 'International Tables Vol C Tables 4.2.6.8 and 6.1.1.4'
N N 0.0061 0.0033 'International Tables Vol C Tables 4.2.6.8 and 6.1.1.4'
Br Br -0.2901 2.4595 'International Tables Vol C Tables 4.2.6.8 and 6.1.1.4'
Au Au -2.0133 8.8022 'International Tables Vol C Tables 4.2.6.8 and 6.1.1.4'

loop_
_geom_angle_atom_site_label_1
_geom_angle_atom_site_label_2
_geom_angle_atom_site_label_3
_geom_angle
C1 Au1 Br1 90.69(15)
C1 Au1 Br2 88.56(15)
Br1 Au1 Br2 176.84(3)
C1 Au1 Br3 176.00(15)
Br1 Au1 Br3 90.25(3)
Br2 Au1 Br3 90.71(3)
C14 C16 H16A 109.5
C14 C16 H16B 109.5
H16A C16 H16B 109.5
C14 C16 H16C 109.5
H16A C16 H16C 109.5
H16B C16 H16C 109.5
C14 C15 H15A 109.5
C14 C15 H15B 109.5
H15A C15 H15B 109.5
C14 C15 H15C 109.5
H15A C15 H15C 109.5
H15B C15 H15C 109.5
C1 N1 C2 111.0(4)
C1 N1 C8 125.9(4)
C2 N1 C8 123.0(4)
C1 N2 C7 128.3(5)
C1 N2 C3 110.0(4)
C7 N2 C3 121.7(5)
C7 C6 C5 121.7(6)
C7 C6 H6 119.1
C5 C6 H6 119.1
C5 C4 C3 120.0(6)
C5 C4 H4 120.0
C3 C4 H4 120.0
C8 C9 C10 115.8(6)
C8 C9 C14 124.2(5)
C10 C9 C14 120.0(6)
C8 C13 C12 117.0(6)
C8 C13 C17 123.4(5)
C12 C13 C17 119.4(6)
N1 C1 N2 105.1(5)
N1 C1 Au1 127.0(4)
N2 C1 Au1 126.8(4)
C3 C2 N1 107.6(5)
C3 C2 H2 126.2
N1 C2 H2 126.2
C6 C7 N2 118.4(6)
C6 C7 H7 120.8
N2 C7 H7 120.8
C4 C5 C6 120.4(6)
C4 C5 H5 119.8
C6 C5 H5 119.8
C13 C8 C9 124.4(5)
C13 C8 N1 117.8(5)
C9 C8 N1 117.6(5)
C2 C3 N2 106.2(5)
C2 C3 C4 136.0(6)
N2 C3 C4 117.8(5)
C9 C14 C16 115.4(6)
C9 C14 C15 110.7(6)
C16 C14 C15 108.4(6)
C9 C14 H14 107.3
C16 C14 H14 107.3
C15 C14 H14 107.3
C11 C12 C13 119.8(7)
C11 C12 H12 120.1
C13 C12 H12 120.1
C11 C10 C9 120.8(7)
C11 C10 H10 119.6
C9 C10 H10 119.6
C12 C11 C10 122.2(7)
C12 C11 H11 118.9
C10 C11 H11 118.9
C13 C17 C18 110.2(6)
C13 C17 C19 113.6(6)
C18 C17 C19 110.3(6)
C13 C17 H17 107.5
C18 C17 H17 107.5
C19 C17 H17 107.5
C17 C18 H18A 109.5
C17 C18 H18B 109.5
H18A C18 H18B 109.5
C17 C18 H18C 109.5
H18A C18 H18C 109.5
H18B C18 H18C 109.5
C17 C19 H19A 109.5
C17 C19 H19B 109.5
H19A C19 H19B 109.5
C17 C19 H19C 109.5
H19A C19 H19C 109.5
H19B C19 H19C 109.5

loop_
_geom_bond_atom_site_label_1
_geom_bond_atom_site_label_2
_geom_bond_distance
Br2 Au1 2.4311(9)
Au1 C1 2.020(6)
Au1 Br1 2.4097(9)
Au1 Br3 2.4385(10)
C16 C14 1.526(9)
C16 H16A 0.96
C16 H16B 0.96
C16 H16C 0.96
C15 C14 1.539(9)
C15 H15A 0.96
C15 H15B 0.96
C15 H15C 0.96
N1 C1 1.348(7)
N1 C2 1.368(7)
N1 C8 1.462(6)
N2 C1 1.358(6)
N2 C7 1.390(7)
N2 C3 1.399(7)
C6 C7 1.345(8)
C6 C5 1.412(9)
C6 H6 0.93
C4 C5 1.336(9)
C4 C3 1.425(7)
C4 H4 0.93
C9 C8 1.393(8)
C9 C10 1.403(9)
C9 C14 1.506(9)
C13 C8 1.386(8)
C13 C12 1.410(8)
C13 C17 1.509(9)
C2 C3 1.344(7)
C2 H2 0.93
C7 H7 0.93
C5 H5 0.93
C14 H14 0.98
C12 C11 1.358(11)
C12 H12 0.93
C10 C11 1.375(11)
C10 H10 0.93
C11 H11 0.93
C17 C18 1.522(9)
C17 C19 1.527(9)
C17 H17 0.98
C18 H18A 0.96
C18 H18B 0.96
C18 H18C 0.96
C19 H19A 0.96
C19 H19B 0.96
C19 H19C 0.96
